data_7712009
loop_
_publ_author_name
'Tubau, &#xc0;nnia'
'Zinna, Francesco'
'Di Bari, Lorenzo'
'Font-Bard&#xed;a, Merc&#xe8;'
'Vicente, Ramon'

_publ_section_title
;
 Luminescence, CPL and magnetic properties of 1D enantiopure
 Ln<sup>3+</sup> complexes with (<i>S</i>-) and (<i>R</i>-)
 &#x3b1;-methoxyphenylacetate ligand.
;
_journal_issue 4
_journal_name_full 'Dalton transactions (Cambridge, England : 2003)'
_journal_page_first 1122
_journal_page_last 1132
_journal_paper_doi 10.1039/d2dt03356a
_journal_volume 52
_journal_year 2023
_chemical_absolute_configuration rmad
_chemical_formula_moiety 'C39 H35 N2 O9 Tb'
_chemical_formula_sum 'C39 H35 N2 O9 Tb'
_chemical_formula_weight 834.61
_space_group_crystal_system monoclinic
_space_group_IT_number 4
_space_group_name_Hall 'P 2yb'
_space_group_name_H-M_alt 'P 1 21 1'
_atom_sites_solution_hydrogens geom
_audit_block_doi 10.5517/ccdc.csd.cc2ck6rx
_audit_creation_method SHELXL-2018/3
_audit_update_record
;
2022-07-19 deposited with the CCDC.	2022-12-23 downloaded from the CCDC.
;
_cell_angle_alpha 90
_cell_angle_beta 100.962(2)
_cell_angle_gamma 90
_cell_formula_units_Z 2
_cell_length_a 6.0361(3)
_cell_length_b 23.6180(10)
_cell_length_c 12.3265(5)
_cell_measurement_reflns_used 9907
_cell_measurement_temperature 100(2)
_cell_measurement_theta_max 30.62
_cell_measurement_theta_min 2.41
_cell_volume 1725.21(13)
_computing_cell_refinement 'Bruker SAINT'
_computing_data_collection 'Bruker APEX2'
_computing_data_reduction 'Bruker SAINT'
_computing_molecular_graphics 'Bruker SHELXTL, Mercury 2020.2.0'
_computing_publication_material 'Bruker SHELXTL, PLATON for Windows Taskbar v1.19'
_computing_structure_refinement 'SHELXL-2018/3 (Sheldrick, 2018)'
_computing_structure_solution 'SHELXT 2014/5 (Sheldrick, 2014)'
_diffrn_ambient_temperature 100(2)
_diffrn_measured_fraction_theta_full 0.998
_diffrn_measured_fraction_theta_max 0.996
_diffrn_measurement_device_type 'Bruker APEX-II CCD'
_diffrn_measurement_method '\f and \w scans'
_diffrn_radiation_type MoK\a
_diffrn_radiation_wavelength 0.71073
_diffrn_reflns_av_R_equivalents 0.0415
_diffrn_reflns_av_unetI/netI 0.0416
_diffrn_reflns_Laue_measured_fraction_full 0.998
_diffrn_reflns_Laue_measured_fraction_max 0.996
_diffrn_reflns_limit_h_max 8
_diffrn_reflns_limit_h_min -8
_diffrn_reflns_limit_k_max 33
_diffrn_reflns_limit_k_min -32
_diffrn_reflns_limit_l_max 17
_diffrn_reflns_limit_l_min -17
_diffrn_reflns_number 41922
_diffrn_reflns_point_group_measured_fraction_full 0.995
_diffrn_reflns_point_group_measured_fraction_max 0.987
_diffrn_reflns_theta_full 25.242
_diffrn_reflns_theta_max 30.645
_diffrn_reflns_theta_min 2.410
_diffrn_source microfocus
_exptl_absorpt_coefficient_mu 2.110
_exptl_absorpt_correction_T_max 0.7461
_exptl_absorpt_correction_T_min 0.6192
_exptl_absorpt_correction_type none
_exptl_absorpt_process_details sadabs
_exptl_crystal_colour colourless
_exptl_crystal_density_diffrn 1.607
_exptl_crystal_description needle
_exptl_crystal_F_000 840
_exptl_crystal_size_max 0.150
_exptl_crystal_size_mid 0.060
_exptl_crystal_size_min 0.020
_refine_diff_density_max 1.244
_refine_diff_density_min -1.763
_refine_diff_density_rms 0.094
_refine_ls_abs_structure_details
;
 Refined as an inversion twin.
;
_refine_ls_abs_structure_Flack 0.019(9)
_refine_ls_extinction_method none
_refine_ls_goodness_of_fit_ref 1.154
_refine_ls_hydrogen_treatment constr
_refine_ls_matrix_type full
_refine_ls_number_parameters 464
_refine_ls_number_reflns 10520
_refine_ls_number_restraints 1
_refine_ls_restrained_S_all 1.154
_refine_ls_R_factor_all 0.0271
_refine_ls_R_factor_gt 0.0259
_refine_ls_shift/su_max 0.002
_refine_ls_shift/su_mean 0.000
_refine_ls_structure_factor_coef Fsqd
_refine_ls_weighting_details 'w=1/[\s^2^(Fo^2^)+1.2846P] where P=(Fo^2^+2Fc^2^)/3'
_refine_ls_weighting_scheme calc
_refine_ls_wR_factor_gt 0.0570
_refine_ls_wR_factor_ref 0.0575
_reflns_Friedel_coverage 0.939
_reflns_Friedel_fraction_full 0.991
_reflns_Friedel_fraction_max 0.977
_reflns_number_gt 10265
_reflns_number_total 10520
_reflns_threshold_expression 'I > 2\s(I)'
_cod_data_source_file d2dt03356a2.cif
_cod_data_source_block I95ZB148A_0m_c
_cod_depositor_comments 'Adding full bibliography for 7712004--7712009.cif.'
_cod_original_sg_symbol_H-M 'P 21'
_cod_database_code 7712009
_shelx_shelxl_version_number 2018/3
_shelx_space_group_comment
;
The symmetry employed for this shelxl refinement is uniquely defined
by the following loop, which should always be used as a source of
symmetry information in preference to the above space-group names.
They are only intended as comments.
;

loop_
_space_group_symop_operation_xyz
'x, y, z'
'-x, y+1/2, -z'

loop_
_atom_site_label
_atom_site_type_symbol
_atom_site_fract_x
_atom_site_fract_y
_atom_site_fract_z
_atom_site_U_iso_or_equiv
_atom_site_adp_type
_atom_site_occupancy
_atom_site_site_symmetry_order
_atom_site_calc_flag
_atom_site_refinement_flags_posn
_atom_site_refinement_flags_adp
_atom_site_refinement_flags_occupancy
_atom_site_disorder_assembly
_atom_site_disorder_group
Tb1 Tb 1.13419(2) 0.49410(2) 0.73016(2) 0.01011(4) Uani 1 1 d . . . . .
O1 O 0.9067(5) 0.57998(12) 0.6801(2) 0.0157(6) Uani 1 1 d . . . . .
O2 O 1.1415(5) 0.55442(13) 0.5726(3) 0.0169(6) Uani 1 1 d . . . . .
O3 O 0.6641(5) 0.63492(14) 0.4873(3) 0.0232(7) Uani 1 1 d . . . . .
O4 O 1.3568(5) 0.44101(12) 0.8863(2) 0.0156(6) Uani 1 1 d . . . . .
O5 O 1.0249(5) 0.40489(12) 0.8112(2) 0.0140(5) Uani 1 1 d . . . . .
O6 O 1.1121(6) 0.31564(14) 0.9677(3) 0.0233(7) Uani 1 1 d . . . . .
O7 O 0.7915(4) 0.46308(12) 0.6188(2) 0.0128(5) Uani 1 1 d . . . . .
O8 O 0.5107(4) 0.4906(2) 0.7019(2) 0.0144(5) Uani 1 1 d . . . . .
O9 O 0.2332(5) 0.41650(13) 0.6073(2) 0.0125(5) Uani 1 1 d . . . . .
N1 N 0.9869(5) 0.52557(14) 0.9000(3) 0.0120(6) Uani 1 1 d . . . . .
N2 N 1.3321(5) 0.57982(15) 0.8299(3) 0.0128(6) Uani 1 1 d . . . . .
C1 C 0.9896(7) 0.58599(18) 0.5949(3) 0.0152(8) Uani 1 1 d . . . . .
C2 C 0.9030(7) 0.63495(18) 0.5150(4) 0.0181(8) Uani 1 1 d . . . . .
H2 H 0.966353 0.630831 0.446077 0.022 Uiso 1 1 calc R U . . .
C3 C 0.9799(7) 0.69072(18) 0.5700(4) 0.0194(8) Uani 1 1 d . . . . .
C4 C 1.1938(9) 0.7117(2) 0.5679(5) 0.0336(12) Uani 1 1 d . . . . .
H4 H 1.292075 0.691769 0.529668 0.040 Uiso 1 1 calc R U . . .
C5 C 1.2634(9) 0.7621(2) 0.6222(6) 0.0397(14) Uani 1 1 d . . . . .
H5 H 1.409339 0.776547 0.619893 0.048 Uiso 1 1 calc R U . . .
C6 C 1.1257(9) 0.7914(2) 0.6791(5) 0.0301(11) Uani 1 1 d . . . . .
H6 H 1.177210 0.825150 0.717820 0.036 Uiso 1 1 calc R U . . .
C7 C 0.9107(10) 0.7711(2) 0.6793(5) 0.0337(12) Uani 1 1 d . . . . .
H7 H 0.811758 0.791308 0.716716 0.040 Uiso 1 1 calc R U . . .
C8 C 0.8401(9) 0.7209(2) 0.6246(4) 0.0291(11) Uani 1 1 d . . . . .
H8 H 0.692179 0.707268 0.624885 0.035 Uiso 1 1 calc R U . . .
C9 C 0.5766(9) 0.5848(2) 0.4293(5) 0.0286(10) Uani 1 1 d . . . . .
H9A H 0.411401 0.586437 0.413299 0.043 Uiso 1 1 calc R U . . .
H9B H 0.626038 0.551547 0.474988 0.043 Uiso 1 1 calc R U . . .
H9C H 0.632595 0.582201 0.359859 0.043 Uiso 1 1 calc R U . . .
C10 C 1.2176(8) 0.40121(18) 0.8735(4) 0.0141(8) Uani 1 1 d . . . . .
C11 C 1.2896(8) 0.3446(2) 0.9314(4) 0.0168(9) Uani 1 1 d . . . . .
H11 H 1.415215 0.351401 0.995634 0.020 Uiso 1 1 calc R U . . .
C12 C 1.3734(7) 0.30750(17) 0.8474(4) 0.0165(8) Uani 1 1 d . . . . .
C13 C 1.5710(9) 0.3215(2) 0.8115(4) 0.0185(11) Uani 1 1 d . . . . .
H13 H 1.657845 0.353074 0.842957 0.022 Uiso 1 1 calc R U . . .
C14 C 1.6424(8) 0.2895(2) 0.7295(4) 0.0243(10) Uani 1 1 d . . . . .
H14 H 1.776783 0.299624 0.704736 0.029 Uiso 1 1 calc R U . . .
C15 C 1.5178(9) 0.2429(2) 0.6839(4) 0.0256(10) Uani 1 1 d . . . . .
H15 H 1.566764 0.220940 0.628325 0.031 Uiso 1 1 calc R U . . .
C16 C 1.3202(8) 0.22875(19) 0.7206(4) 0.0235(9) Uani 1 1 d . . . . .
H16 H 1.233452 0.197046 0.689941 0.028 Uiso 1 1 calc R U . . .
C17 C 1.2506(7) 0.26092(18) 0.8018(4) 0.0186(8) Uani 1 1 d . . . . .
H17 H 1.116212 0.250877 0.826650 0.022 Uiso 1 1 calc R U . . .
C18 C 1.0273(10) 0.3464(3) 1.0511(5) 0.0300(12) Uani 1 1 d . . . . .
H18A H 0.968721 0.383068 1.021385 0.045 Uiso 1 1 calc R U . . .
H18B H 1.149417 0.352459 1.114824 0.045 Uiso 1 1 calc R U . . .
H18C H 0.905866 0.324720 1.074218 0.045 Uiso 1 1 calc R U . . .
C19 C 0.5913(6) 0.46172(16) 0.6336(3) 0.0105(7) Uani 1 1 d . . . . .
C20 C 0.4349(6) 0.41914(17) 0.5631(3) 0.0114(7) Uani 1 1 d . . . . .
H20 H 0.508735 0.381073 0.571379 0.014 Uiso 1 1 calc R U . . .
C21 C 0.3871(6) 0.43500(17) 0.4409(3) 0.0130(7) Uani 1 1 d . . . . .
C22 C 0.5457(8) 0.4235(2) 0.3759(4) 0.0209(9) Uani 1 1 d . . . . .
H22 H 0.682138 0.404780 0.407422 0.025 Uiso 1 1 calc R U . . .
C23 C 0.5073(8) 0.4391(2) 0.2658(4) 0.0268(10) Uani 1 1 d . . . . .
H23 H 0.617507 0.430986 0.222302 0.032 Uiso 1 1 calc R U . . .
C24 C 0.3096(8) 0.4663(2) 0.2185(4) 0.0273(10) Uani 1 1 d . . . . .
H24 H 0.284363 0.477238 0.142989 0.033 Uiso 1 1 calc R U . . .
C25 C 0.1490(8) 0.4773(2) 0.2821(4) 0.0248(10) Uani 1 1 d . . . . .
H25 H 0.011655 0.495415 0.249783 0.030 Uiso 1 1 calc R U . . .
C26 C 0.1873(7) 0.46214(18) 0.3932(4) 0.0179(8) Uani 1 1 d . . . . .
H26 H 0.076960 0.470291 0.436573 0.021 Uiso 1 1 calc R U . . .
C27 C 0.1063(7) 0.36537(17) 0.5745(4) 0.0153(8) Uani 1 1 d . . . . .
H01A H 0.074610 0.362455 0.493707 0.023 Uiso 1 1 calc R U . . .
H27 H -0.036180 0.366578 0.601526 0.023 Uiso 1 1 calc R U . . .
H01C H 0.194387 0.332433 0.606008 0.023 Uiso 1 1 calc R U . . .
C28 C 1.4998(7) 0.60656(18) 0.7952(4) 0.0152(7) Uani 1 1 d . . . . .
H39 H 1.556183 0.590851 0.734908 0.018 Uiso 1 1 calc R U . . .
C29 C 1.5981(9) 0.6568(2) 0.8431(5) 0.0185(10) Uani 1 1 d . . . . .
H38 H 1.719229 0.674196 0.816506 0.022 Uiso 1 1 calc R U . . .
C30 C 1.5147(7) 0.68041(18) 0.9298(4) 0.0187(8) Uani 1 1 d . . . . .
H37 H 1.576569 0.714699 0.962739 0.022 Uiso 1 1 calc R U . . .
C31 C 1.3374(8) 0.6533(2) 0.9689(4) 0.0174(9) Uani 1 1 d . . . . .
C32 C 1.2513(7) 0.60294(18) 0.9155(4) 0.0121(7) Uani 1 1 d . . . . .
C33 C 1.2502(8) 0.6743(2) 1.0606(4) 0.0211(9) Uani 1 1 d . . . . .
H34 H 1.308340 0.708486 1.095468 0.025 Uiso 1 1 calc R U . . .
C34 C 1.0850(8) 0.6460(2) 1.0988(4) 0.0208(9) Uani 1 1 d . . . . .
H33 H 1.031114 0.660102 1.161214 0.025 Uiso 1 1 calc R U . . .
C35 C 0.9911(7) 0.59500(18) 1.0456(3) 0.0149(8) Uani 1 1 d . . . . .
C36 C 1.0717(6) 0.57335(17) 0.9543(3) 0.0122(7) Uani 1 1 d . . . . .
C37 C 0.8094(7) 0.56615(19) 1.0786(4) 0.0179(8) Uani 1 1 d . . . . .
H30 H 0.748000 0.579712 1.139207 0.022 Uiso 1 1 calc R U . . .
C38 C 0.7228(7) 0.51863(19) 1.0228(3) 0.0170(8) Uani 1 1 d . . . . .
H29 H 0.601131 0.498806 1.044342 0.020 Uiso 1 1 calc R U . . .
C39 C 0.8161(6) 0.4994(3) 0.9331(3) 0.0146(8) Uani 1 1 d . . . . .
H28 H 0.754593 0.466459 0.894590 0.017 Uiso 1 1 calc R U . . .

loop_
_atom_site_aniso_label
_atom_site_aniso_U_11
_atom_site_aniso_U_22
_atom_site_aniso_U_33
_atom_site_aniso_U_23
_atom_site_aniso_U_13
_atom_site_aniso_U_12
Tb1 0.00868(6) 0.01105(7) 0.01131(7) -0.00054(11) 0.00370(4) -0.00033(11)
O1 0.0123(13) 0.0173(14) 0.0199(14) 0.0019(11) 0.0094(11) 0.0001(11)
O2 0.0126(14) 0.0194(16) 0.0214(16) 0.0043(12) 0.0100(12) 0.0036(12)
O3 0.0179(15) 0.0198(16) 0.0294(18) 0.0049(13) -0.0019(13) 0.0026(12)
O4 0.0122(13) 0.0151(14) 0.0190(14) -0.0009(11) 0.0019(11) -0.0038(11)
O5 0.0130(13) 0.0153(14) 0.0131(13) -0.0009(10) 0.0013(10) -0.0037(10)
O6 0.0261(17) 0.0223(16) 0.0242(16) 0.0063(13) 0.0117(14) -0.0029(13)
O7 0.0054(11) 0.0165(14) 0.0178(14) -0.0014(11) 0.0056(10) 0.0013(10)
O8 0.0104(10) 0.0169(14) 0.0166(11) -0.0024(17) 0.0039(8) -0.0025(17)
O9 0.0068(12) 0.0151(14) 0.0161(14) -0.0028(11) 0.0039(11) -0.0013(11)
N1 0.0091(14) 0.0148(16) 0.0136(15) 0.0004(12) 0.0057(12) 0.0032(12)
N2 0.0081(14) 0.0146(16) 0.0172(16) -0.0018(13) 0.0061(12) 0.0004(12)
C1 0.0127(17) 0.0157(19) 0.0177(19) 0.0009(15) 0.0043(15) -0.0011(14)
C2 0.0164(19) 0.019(2) 0.019(2) 0.0055(16) 0.0043(16) 0.0011(16)
C3 0.020(2) 0.018(2) 0.020(2) 0.0088(16) 0.0037(16) -0.0006(16)
C4 0.025(2) 0.025(3) 0.053(4) 0.000(2) 0.013(2) -0.004(2)
C5 0.024(3) 0.028(3) 0.068(4) 0.003(3) 0.010(3) -0.010(2)
C6 0.036(3) 0.022(2) 0.031(3) 0.004(2) 0.000(2) -0.007(2)
C7 0.033(3) 0.038(3) 0.032(3) -0.011(2) 0.011(2) -0.004(2)
C8 0.028(2) 0.034(3) 0.028(2) -0.006(2) 0.012(2) -0.008(2)
C9 0.027(2) 0.023(2) 0.034(3) 0.002(2) 0.001(2) -0.004(2)
C10 0.017(2) 0.012(2) 0.013(2) 0.0014(15) 0.0033(17) -0.0001(16)
C11 0.017(2) 0.017(2) 0.016(2) 0.0048(17) 0.0028(18) -0.0032(17)
C12 0.0160(18) 0.0138(18) 0.0190(19) 0.0047(15) 0.0013(15) 0.0018(15)
C13 0.016(2) 0.014(2) 0.023(3) 0.0049(18) -0.0021(19) -0.0023(17)
C14 0.021(2) 0.024(2) 0.029(2) 0.0112(19) 0.0080(18) 0.0062(18)
C15 0.032(3) 0.022(2) 0.023(2) 0.0009(18) 0.0063(19) 0.0087(19)
C16 0.027(2) 0.015(2) 0.026(2) -0.0023(17) 0.0000(19) -0.0014(17)
C17 0.0142(18) 0.0154(19) 0.026(2) 0.0047(16) 0.0027(16) -0.0001(15)
C18 0.034(3) 0.036(3) 0.022(3) 0.006(2) 0.014(2) 0.000(2)
C19 0.0077(15) 0.0123(17) 0.0111(16) 0.0019(13) 0.0014(13) 0.0032(13)
C20 0.0076(16) 0.0133(17) 0.0140(17) -0.0003(14) 0.0042(13) 0.0003(13)
C21 0.0101(16) 0.0167(19) 0.0116(17) -0.0014(14) 0.0003(13) 0.0006(14)
C22 0.018(2) 0.030(2) 0.016(2) 0.0011(18) 0.0056(16) 0.0031(18)
C23 0.022(2) 0.044(3) 0.016(2) -0.0008(19) 0.0085(17) 0.000(2)
C24 0.027(2) 0.040(3) 0.015(2) 0.0071(19) 0.0026(18) -0.002(2)
C25 0.024(2) 0.032(3) 0.017(2) 0.0066(16) 0.0003(16) 0.0057(17)
C26 0.0135(18) 0.022(2) 0.0175(19) 0.0010(16) 0.0017(15) 0.0034(16)
C27 0.0125(17) 0.0129(18) 0.021(2) -0.0038(15) 0.0042(15) -0.0036(14)
C28 0.0120(17) 0.0161(19) 0.0187(19) -0.0003(15) 0.0058(15) -0.0012(14)
C29 0.012(2) 0.018(2) 0.026(3) 0.003(2) 0.0057(19) -0.0014(17)
C30 0.0158(19) 0.0140(19) 0.026(2) -0.0035(16) 0.0025(16) -0.0029(15)
C31 0.019(2) 0.014(2) 0.018(2) -0.0046(18) 0.0031(19) -0.0005(17)
C32 0.0099(17) 0.012(2) 0.0147(19) -0.0015(15) 0.0042(15) 0.0026(15)
C33 0.022(2) 0.019(2) 0.022(2) -0.0086(17) 0.0047(17) -0.0014(17)
C34 0.025(2) 0.022(2) 0.016(2) -0.0100(18) 0.0057(19) -0.0019(18)
C35 0.0146(18) 0.0166(19) 0.0139(18) -0.0026(14) 0.0041(14) 0.0028(15)
C36 0.0113(16) 0.0138(18) 0.0119(17) -0.0001(14) 0.0032(13) 0.0034(13)
C37 0.0171(19) 0.024(2) 0.0144(18) 0.0011(15) 0.0074(15) 0.0072(16)
C38 0.0120(17) 0.025(2) 0.0153(18) 0.0039(16) 0.0050(14) 0.0003(15)
C39 0.0107(13) 0.019(2) 0.0143(14) -0.004(2) 0.0029(11) -0.002(2)

loop_
_atom_type_symbol
_atom_type_description
_atom_type_scat_dispersion_real
_atom_type_scat_dispersion_imag
_atom_type_scat_source
C C 0.0033 0.0016 'International Tables Vol C Tables 4.2.6.8 and 6.1.1.4'
H H 0.0000 0.0000 'International Tables Vol C Tables 4.2.6.8 and 6.1.1.4'
N N 0.0061 0.0033 'International Tables Vol C Tables 4.2.6.8 and 6.1.1.4'
O O 0.0106 0.0060 'International Tables Vol C Tables 4.2.6.8 and 6.1.1.4'
Tb Tb -0.1723 4.1537 'International Tables Vol C Tables 4.2.6.8 and 6.1.1.4'

loop_
_geom_angle_atom_site_label_1
_geom_angle_atom_site_label_2
_geom_angle_atom_site_label_3
_geom_angle
_geom_angle_site_symmetry_1
_geom_angle_site_symmetry_3
_geom_angle_publ_flag
O8 Tb1 O7 131.35(10) 1_655 . ?
O8 Tb1 O2 74.77(12) 1_655 . ?
O7 Tb1 O2 82.17(11) . . ?
O8 Tb1 O1 119.86(14) 1_655 . ?
O7 Tb1 O1 74.08(10) . . ?
O2 Tb1 O1 53.64(10) . . ?
O8 Tb1 O4 72.64(11) 1_655 . ?
O7 Tb1 O4 125.45(10) . . ?
O2 Tb1 O4 146.69(10) . . ?
O1 Tb1 O4 143.96(10) . . ?
O8 Tb1 O5 111.54(14) 1_655 . ?
O7 Tb1 O5 72.58(10) . . ?
O2 Tb1 O5 150.91(11) . . ?
O1 Tb1 O5 128.61(10) . . ?
O4 Tb1 O5 53.14(9) . . ?
O8 Tb1 O9 62.72(13) 1_655 1_655 ?
O7 Tb1 O9 73.01(9) . 1_655 ?
O2 Tb1 O9 84.44(10) . 1_655 ?
O1 Tb1 O9 129.30(10) . 1_655 ?
O4 Tb1 O9 86.74(10) . 1_655 ?
O5 Tb1 O9 74.67(10) . 1_655 ?
O8 Tb1 N1 129.01(10) 1_655 . ?
O7 Tb1 N1 99.46(10) . . ?
O2 Tb1 N1 123.60(11) . . ?
O1 Tb1 N1 72.47(10) . . ?
O4 Tb1 N1 74.32(10) . . ?
O5 Tb1 N1 75.76(10) . . ?
O9 Tb1 N1 150.39(10) 1_655 . ?
O8 Tb1 N2 73.93(13) 1_655 . ?
O7 Tb1 N2 143.44(10) . . ?
O2 Tb1 N2 80.82(12) . . ?
O1 Tb1 N2 69.75(11) . . ?
O4 Tb1 N2 83.78(11) . . ?
O5 Tb1 N2 128.23(10) . . ?
O9 Tb1 N2 136.49(10) 1_655 . ?
N1 Tb1 N2 64.81(11) . . ?
O8 Tb1 C1 98.05(14) 1_655 . ?
O7 Tb1 C1 75.73(11) . . ?
O2 Tb1 C1 26.78(11) . . ?
O1 Tb1 C1 26.89(11) . . ?
O4 Tb1 C1 158.11(11) . . ?
O5 Tb1 C1 146.21(11) . . ?
O9 Tb1 C1 106.91(11) 1_655 . ?
N1 Tb1 C1 98.46(11) . . ?
N2 Tb1 C1 74.53(12) . . ?
O8 Tb1 C10 90.18(14) 1_655 . ?
O7 Tb1 C10 98.95(12) . . ?
O2 Tb1 C10 160.09(11) . . ?
O1 Tb1 C10 145.90(11) . . ?
O4 Tb1 C10 26.50(11) . . ?
O5 Tb1 C10 26.91(11) . . ?
O9 Tb1 C10 76.99(11) 1_655 . ?
N1 Tb1 C10 76.01(12) . . ?
N2 Tb1 C10 107.87(12) . . ?
C1 Tb1 C10 171.77(12) . . ?
C1 O1 Tb1 90.6(2) . . ?
C1 O2 Tb1 92.8(3) . . ?
C2 O3 C9 112.5(4) . . ?
C10 O4 Tb1 91.7(3) . . ?
C10 O5 Tb1 91.1(2) . . ?
C11 O6 C18 112.2(4) . . ?
C19 O7 Tb1 132.9(3) . . ?
C19 O8 Tb1 128.7(3) . 1_455 ?
C20 O9 C27 112.0(3) . . ?
C20 O9 Tb1 121.0(2) . 1_455 ?
C27 O9 Tb1 127.0(2) . 1_455 ?
C39 N1 C36 118.3(4) . . ?
C39 N1 Tb1 122.1(3) . . ?
C36 N1 Tb1 119.4(2) . . ?
C28 N2 C32 117.8(4) . . ?
C28 N2 Tb1 122.6(3) . . ?
C32 N2 Tb1 119.3(3) . . ?
O2 C1 O1 122.8(4) . . ?
O2 C1 C2 118.6(4) . . ?
O1 C1 C2 118.6(4) . . ?
O2 C1 Tb1 60.4(2) . . ?
O1 C1 Tb1 62.5(2) . . ?
C2 C1 Tb1 177.0(3) . . ?
O3 C2 C3 108.6(4) . . ?
O3 C2 C1 111.0(3) . . ?
C3 C2 C1 109.2(4) . . ?
O3 C2 H2 109.3 . . ?
C3 C2 H2 109.3 . . ?
C1 C2 H2 109.3 . . ?
C8 C3 C4 118.9(5) . . ?
C8 C3 C2 120.5(4) . . ?
C4 C3 C2 120.6(4) . . ?
C3 C4 C5 119.6(5) . . ?
C3 C4 H4 120.2 . . ?
C5 C4 H4 120.2 . . ?
C6 C5 C4 121.4(5) . . ?
C6 C5 H5 119.3 . . ?
C4 C5 H5 119.3 . . ?
C5 C6 C7 119.0(5) . . ?
C5 C6 H6 120.5 . . ?
C7 C6 H6 120.5 . . ?
C6 C7 C8 119.8(5) . . ?
C6 C7 H7 120.1 . . ?
C8 C7 H7 120.1 . . ?
C3 C8 C7 121.3(5) . . ?
C3 C8 H8 119.3 . . ?
C7 C8 H8 119.3 . . ?
O3 C9 H9A 109.5 . . ?
O3 C9 H9B 109.5 . . ?
H9A C9 H9B 109.5 . . ?
O3 C9 H9C 109.5 . . ?
H9A C9 H9C 109.5 . . ?
H9B C9 H9C 109.5 . . ?
O4 C10 O5 122.8(4) . . ?
O4 C10 C11 118.1(4) . . ?
O5 C10 C11 119.0(4) . . ?
O4 C10 Tb1 61.8(2) . . ?
O5 C10 Tb1 62.0(2) . . ?
C11 C10 Tb1 166.9(3) . . ?
O6 C11 C12 108.0(4) . . ?
O6 C11 C10 113.8(4) . . ?
C12 C11 C10 106.7(4) . . ?
O6 C11 H11 109.4 . . ?
C12 C11 H11 109.4 . . ?
C10 C11 H11 109.4 . . ?
C17 C12 C13 119.1(4) . . ?
C17 C12 C11 120.9(4) . . ?
C13 C12 C11 119.9(4) . . ?
C12 C13 C14 120.2(5) . . ?
C12 C13 H13 119.9 . . ?
C14 C13 H13 119.9 . . ?
C15 C14 C13 120.3(5) . . ?
C15 C14 H14 119.8 . . ?
C13 C14 H14 119.8 . . ?
C14 C15 C16 119.2(4) . . ?
C14 C15 H15 120.4 . . ?
C16 C15 H15 120.4 . . ?
C17 C16 C15 119.9(4) . . ?
C17 C16 H16 120.0 . . ?
C15 C16 H16 120.0 . . ?
C16 C17 C12 121.1(4) . . ?
C16 C17 H17 119.4 . . ?
C12 C17 H17 119.4 . . ?
O6 C18 H18A 109.5 . . ?
O6 C18 H18B 109.5 . . ?
H18A C18 H18B 109.5 . . ?
O6 C18 H18C 109.5 . . ?
H18A C18 H18C 109.5 . . ?
H18B C18 H18C 109.5 . . ?
O8 C19 O7 126.3(4) . . ?
O8 C19 C20 117.6(3) . . ?
O7 C19 C20 116.1(3) . . ?
O9 C20 C21 111.9(3) . . ?
O9 C20 C19 106.9(3) . . ?
C21 C20 C19 112.3(3) . . ?
O9 C20 H20 108.5 . . ?
C21 C20 H20 108.5 . . ?
C19 C20 H20 108.5 . . ?
C22 C21 C26 118.9(4) . . ?
C22 C21 C20 120.0(4) . . ?
C26 C21 C20 121.0(4) . . ?
C23 C22 C21 120.6(4) . . ?
C23 C22 H22 119.7 . . ?
C21 C22 H22 119.7 . . ?
C24 C23 C22 120.5(4) . . ?
C24 C23 H23 119.7 . . ?
C22 C23 H23 119.7 . . ?
C23 C24 C25 119.4(4) . . ?
C23 C24 H24 120.3 . . ?
C25 C24 H24 120.3 . . ?
C24 C25 C26 120.4(4) . . ?
C24 C25 H25 119.8 . . ?
C26 C25 H25 119.8 . . ?
C25 C26 C21 120.2(4) . . ?
C25 C26 H26 119.9 . . ?
C21 C26 H26 119.9 . . ?
O9 C27 H01A 109.5 . . ?
O9 C27 H27 109.5 . . ?
H01A C27 H27 109.5 . . ?
O9 C27 H01C 109.5 . . ?
H01A C27 H01C 109.5 . . ?
H27 C27 H01C 109.5 . . ?
N2 C28 C29 123.5(4) . . ?
N2 C28 H39 118.3 . . ?
C29 C28 H39 118.3 . . ?
C30 C29 C28 118.6(4) . . ?
C30 C29 H38 120.7 . . ?
C28 C29 H38 120.7 . . ?
C29 C30 C31 119.5(4) . . ?
C29 C30 H37 120.2 . . ?
C31 C30 H37 120.2 . . ?
C30 C31 C32 117.4(4) . . ?
C30 C31 C33 122.2(4) . . ?
C32 C31 C33 120.4(4) . . ?
N2 C32 C31 123.2(4) . . ?
N2 C32 C36 117.7(4) . . ?
C31 C32 C36 119.1(4) . . ?
C34 C33 C31 120.8(4) . . ?
C34 C33 H34 119.6 . . ?
C31 C33 H34 119.6 . . ?
C33 C34 C35 120.4(4) . . ?
C33 C34 H33 119.8 . . ?
C35 C34 H33 119.8 . . ?
C36 C35 C37 117.4(4) . . ?
C36 C35 C34 120.3(4) . . ?
C37 C35 C34 122.2(4) . . ?
N1 C36 C35 122.7(4) . . ?
N1 C36 C32 118.3(4) . . ?
C35 C36 C32 119.0(4) . . ?
C38 C37 C35 119.6(4) . . ?
C38 C37 H30 120.2 . . ?
C35 C37 H30 120.2 . . ?
C37 C38 C39 119.2(4) . . ?
C37 C38 H29 120.4 . . ?
C39 C38 H29 120.4 . . ?
N1 C39 C38 122.7(5) . . ?
N1 C39 H28 118.6 . . ?
C38 C39 H28 118.6 . . ?

loop_
_geom_bond_atom_site_label_1
_geom_bond_atom_site_label_2
_geom_bond_distance
_geom_bond_site_symmetry_2
_geom_bond_publ_flag
Tb1 O8 2.366(2) 1_655 ?
Tb1 O7 2.371(3) . ?
Tb1 O2 2.416(3) . ?
Tb1 O1 2.461(3) . ?
Tb1 O4 2.470(3) . ?
Tb1 O5 2.475(3) . ?
Tb1 O9 2.521(3) 1_655 ?
Tb1 N1 2.536(3) . ?
Tb1 N2 2.545(3) . ?
Tb1 C1 2.775(4) . ?
Tb1 C10 2.802(5) . ?
O1 C1 1.255(5) . ?
O2 C1 1.252(5) . ?
O3 C2 1.418(5) . ?
O3 C9 1.430(6) . ?
O4 C10 1.251(5) . ?
O5 C10 1.268(5) . ?
O6 C11 1.414(6) . ?
O6 C18 1.430(6) . ?
O7 C19 1.257(4) . ?
O8 C19 1.251(5) . ?
O9 C20 1.426(5) . ?
O9 C27 1.446(5) . ?
N1 C39 1.330(6) . ?
N1 C36 1.361(5) . ?
N2 C28 1.331(5) . ?
N2 C32 1.358(5) . ?
C1 C2 1.544(6) . ?
C2 C3 1.513(6) . ?
C2 H2 1.0000 . ?
C3 C8 1.375(7) . ?
C3 C4 1.388(7) . ?
C4 C5 1.391(8) . ?
C4 H4 0.9500 . ?
C5 C6 1.372(8) . ?
C5 H5 0.9500 . ?
C6 C7 1.385(8) . ?
C6 H6 0.9500 . ?
C7 C8 1.388(7) . ?
C7 H7 0.9500 . ?
C8 H8 0.9500 . ?
C9 H9A 0.9800 . ?
C9 H9B 0.9800 . ?
C9 H9C 0.9800 . ?
C10 C11 1.539(6) . ?
C11 C12 1.515(7) . ?
C11 H11 1.0000 . ?
C12 C17 1.385(6) . ?
C12 C13 1.389(7) . ?
C13 C14 1.394(7) . ?
C13 H13 0.9500 . ?
C14 C15 1.391(7) . ?
C14 H14 0.9500 . ?
C15 C16 1.395(7) . ?
C15 H15 0.9500 . ?
C16 C17 1.384(7) . ?
C16 H16 0.9500 . ?
C17 H17 0.9500 . ?
C18 H18A 0.9800 . ?
C18 H18B 0.9800 . ?
C18 H18C 0.9800 . ?
C19 C20 1.531(5) . ?
C20 C21 1.526(5) . ?
C20 H20 1.0000 . ?
C21 C22 1.386(6) . ?
C21 C26 1.394(5) . ?
C22 C23 1.383(6) . ?
C22 H22 0.9500 . ?
C23 C24 1.383(7) . ?
C23 H23 0.9500 . ?
C24 C25 1.383(7) . ?
C24 H24 0.9500 . ?
C25 C26 1.391(6) . ?
C25 H25 0.9500 . ?
C26 H26 0.9500 . ?
C27 H01A 0.9800 . ?
C27 H27 0.9800 . ?
C27 H01C 0.9800 . ?
C28 C29 1.406(7) . ?
C28 H39 0.9500 . ?
C29 C30 1.381(7) . ?
C29 H38 0.9500 . ?
C30 C31 1.409(7) . ?
C30 H37 0.9500 . ?
C31 C32 1.410(6) . ?
C31 C33 1.424(6) . ?
C32 C36 1.446(6) . ?
C33 C34 1.356(7) . ?
C33 H34 0.9500 . ?
C34 C35 1.437(6) . ?
C34 H33 0.9500 . ?
C35 C36 1.405(5) . ?
C35 C37 1.415(6) . ?
C37 C38 1.367(6) . ?
C37 H30 0.9500 . ?
C38 C39 1.409(6) . ?
C38 H29 0.9500 . ?
C39 H28 0.9500 . ?
